data_4345279
loop_
_publ_author_name
'Bertocco, Philipp'
'Derendorf, Janis'
'Jenne, Carsten'
'Kirsch, Christoph'

_publ_section_title
;
 Improving the Solubility of Halogenated 1-Ammonio-closo-dodecaborate
 Anions.
;
_journal_issue 6
_journal_name_full 'Inorganic chemistry'
_journal_page_first 3459
_journal_page_last 3466
_journal_paper_doi 10.1021/acs.inorgchem.6b03006
_journal_volume 56
_journal_year 2017
_chemical_formula_moiety 'C12 H32 B12 Br6 N Na'
_chemical_formula_sum 'C12 H32 B12 Br6 N Na'
_chemical_formula_weight 822.55
_space_group_crystal_system trigonal
_space_group_IT_number 147
_space_group_name_Hall '-P 3'
_space_group_name_H-M_alt 'P -3'
_symmetry_space_group_name_Hall '-P 3'
_symmetry_space_group_name_H-M 'P -3'
_atom_sites_solution_hydrogens geom
_atom_sites_solution_primary direct
_audit_creation_date 2016-06-22
_audit_creation_method
;
Olex2 1.2
(compiled 2016.02.19 svn.r3266 for OlexSys, GUI svn.r5155)
;
_cell_angle_alpha 90
_cell_angle_beta 90
_cell_angle_gamma 120
_cell_formula_units_Z 6
_cell_length_a 21.8537(12)
_cell_length_b 21.8537(12)
_cell_length_c 12.5914(12)
_cell_measurement_reflns_used 2030
_cell_measurement_temperature 293(2)
_cell_measurement_theta_max 24.2430
_cell_measurement_theta_min 2.4610
_cell_volume 5207.8(6)
_computing_cell_refinement
;
CrysAlisPro, Agilent Technologies,
Version 1.171.37.31 (release 14-01-2014 CrysAlis171 .NET)
(compiled Jan 14 2014,18:38:05)
;
_computing_data_collection
;
CrysAlisPro, Agilent Technologies,
Version 1.171.37.31 (release 14-01-2014 CrysAlis171 .NET)
(compiled Jan 14 2014,18:38:05)
;
_computing_data_reduction
;
CrysAlisPro, Agilent Technologies,
Version 1.171.37.31 (release 14-01-2014 CrysAlis171 .NET)
(compiled Jan 14 2014,18:38:05)
;
_computing_molecular_graphics 'Olex2 (Dolomanov et al., 2009)'
_computing_publication_material 'Olex2 (Dolomanov et al., 2009)'
_computing_structure_refinement 'ShelXL (Sheldrick, 2015)'
_computing_structure_solution 'SIR2004 (Burla et al., 2007)'
_diffrn_ambient_temperature 293(2)
_diffrn_detector 'CCD plate'
_diffrn_detector_area_resol_mean 16.2705
_diffrn_detector_type Eos
_diffrn_measured_fraction_theta_full 0.982
_diffrn_measured_fraction_theta_max 0.982
_diffrn_measurement_details
;
#__ type_ start__ end____ width___ exp.time_
  1 omega  -41.00   32.00   1.0000 1500.0000
omega____ theta____ kappa____ phi______ frames
    -       15.2805  -37.0000 -150.0000 73

#__ type_ start__ end____ width___ exp.time_
  2 omega  -49.00   25.00   1.0000 1500.0000
omega____ theta____ kappa____ phi______ frames
    -       15.2805  -19.0000  -30.0000 74
;
_diffrn_measurement_device 'four-circle diffractometer'
_diffrn_measurement_device_type 'Xcalibur, Eos, Gemini ultra'
_diffrn_measurement_method '\w scans'
_diffrn_orient_matrix_UB_11 0.0137787000
_diffrn_orient_matrix_UB_12 0.0366964000
_diffrn_orient_matrix_UB_13 0.0082315000
_diffrn_orient_matrix_UB_21 -0.0019862000
_diffrn_orient_matrix_UB_22 0.0046919000
_diffrn_orient_matrix_UB_23 -0.0554381000
_diffrn_orient_matrix_UB_31 -0.0347456000
_diffrn_orient_matrix_UB_32 -0.0058640000
_diffrn_orient_matrix_UB_33 0.0063889000
_diffrn_radiation_monochromator graphite
_diffrn_radiation_probe x-ray
_diffrn_radiation_type MoK\a
_diffrn_radiation_wavelength 0.71073
_diffrn_reflns_av_R_equivalents 0.0896
_diffrn_reflns_av_unetI/netI 0.1724
_diffrn_reflns_Laue_measured_fraction_full 0.982
_diffrn_reflns_Laue_measured_fraction_max 0.982
_diffrn_reflns_limit_h_max 19
_diffrn_reflns_limit_h_min -24
_diffrn_reflns_limit_k_max 28
_diffrn_reflns_limit_k_min -27
_diffrn_reflns_limit_l_max 17
_diffrn_reflns_limit_l_min -9
_diffrn_reflns_number 16001
_diffrn_reflns_point_group_measured_fraction_full 0.982
_diffrn_reflns_point_group_measured_fraction_max 0.982
_diffrn_reflns_theta_full 23.998
_diffrn_reflns_theta_max 23.998
_diffrn_reflns_theta_min 1.943
_diffrn_source 'Enhance (Mo) X-ray Source'
_exptl_absorpt_coefficient_mu 6.956
_exptl_absorpt_correction_T_max 1.00000
_exptl_absorpt_correction_T_min 0.54558
_exptl_absorpt_correction_type multi-scan
_exptl_absorpt_process_details
;
CrysAlisPro, Agilent Technologies,
Version 1.171.37.31 (release 14-01-2014 CrysAlis171 .NET)
(compiled Jan 14 2014,18:38:05)
Empirical absorption correction using spherical harmonics,
 implemented in SCALE3 ABSPACK scaling algorithm.
;
_exptl_crystal_colour colourless
_exptl_crystal_colour_primary colourless
_exptl_crystal_density_diffrn 1.574
_exptl_crystal_description block
_exptl_crystal_F_000 2352
_exptl_crystal_size_max 0.1
_exptl_crystal_size_mid 0.04
_exptl_crystal_size_min 0.02
_refine_diff_density_max 0.853
_refine_diff_density_min -0.664
_refine_diff_density_rms 0.123
_refine_ls_extinction_method none
_refine_ls_goodness_of_fit_ref 0.933
_refine_ls_hydrogen_treatment constr
_refine_ls_matrix_type full
_refine_ls_number_parameters 382
_refine_ls_number_reflns 5345
_refine_ls_number_restraints 60
_refine_ls_restrained_S_all 0.931
_refine_ls_R_factor_all 0.1536
_refine_ls_R_factor_gt 0.0790
_refine_ls_shift/su_max 0.044
_refine_ls_shift/su_mean 0.001
_refine_ls_structure_factor_coef Fsqd
_refine_ls_weighting_details 'w=1/[\s^2^(Fo^2^)+(0.1073P)^2^] where P=(Fo^2^+2Fc^2^)/3'
_refine_ls_weighting_scheme calc
_refine_ls_wR_factor_gt 0.1910
_refine_ls_wR_factor_ref 0.2289
_reflns_Friedel_coverage 0.000
_reflns_number_gt 2503
_reflns_number_total 5345
_reflns_threshold_expression 'I > 2\s(I)'
_cod_data_source_file ic6b03006_si_002.cif
_cod_data_source_block 257na
_cod_depositor_comments 'Adding full bibliography for 4345279--4345283.cif.'
_cod_original_cell_volume 5207.8(8)
_cod_database_code 4345279
_chemical_oxdiff_formula NaB12Br6H5NC12H27
_shelx_space_group_comment
;
The symmetry employed for this shelxl refinement is uniquely defined
by the following loop, which should always be used as a source of
symmetry information in preference to the above space-group names.
They are only intended as comments.
;
_reflns_odcompleteness_completeness 99.92
_reflns_odcompleteness_iscentric 1
_reflns_odcompleteness_theta 26.32
_olex2_refinement_description
;
1. Fixed Uiso
 At 1.2 times of:
  All B(H) groups, All C(H,H) groups, All C(H,H,H,H) groups
 At 1.5 times of:
  All C(H,H,H,H,H,H) groups
2. Uiso/Uaniso restraints and constraints
Uanis(C11A) \\sim Ueq, Uanis(C5A) \\sim Ueq, Uanis(C7A) \\sim Ueq, Uanis(C3B)
\\sim Ueq, Uanis(C3A) \\sim Ueq: with sigma of 0.01 and sigma for terminal
atoms of 0.02
Uanis(C1A) \\sim Ueq, Uanis(C1B) \\sim Ueq, Uanis(C5B) \\sim Ueq, Uanis(C9B)
\\sim Ueq, Uanis(C7B) \\sim Ueq: with sigma of 0.01 and sigma for terminal
atoms of 0.02
3. Others
 Fixed Sof: C9B(0.5) H9BA(0.5) H9BB(0.5) H10C(0.5) H10D(0.5) H10A(0.5)
 H10B(0.5) C11B(0.5) H11A(0.5) H11B(0.5) H12D(0.5) H12E(0.5) H12F(0.5)
 H12A(0.5) H12B(0.5) H12C(0.5) C5B(0.5) H5BA(0.5) H5BB(0.5) H6BC(0.5) H6BD(0.5)
 H6AA(0.5) H6AB(0.5) C7A(0.5) H7AA(0.5) H7AB(0.5) H8AA(0.5) H8AB(0.5) H8AC(0.5)
 H8BD(0.5) H8BE(0.5) H8BF(0.5) C1A(0.5) H1AA(0.5) H1AB(0.5) H2AA(0.5) H2AB(0.5)
 H2BC(0.5) H2BD(0.5) C3A(0.5) H3AA(0.5) H3AB(0.5) H4BD(0.5) H4BE(0.5) H4BF(0.5)
 H4AA(0.5) H4AB(0.5) H4AC(0.5) C11A(0.5) H11C(0.5) H11D(0.5) C9A(0.5) H9AA(0.5)
 H9AB(0.5) C7B(0.5) H7BA(0.5) H7BB(0.5) C5A(0.5) H5AA(0.5) H5AB(0.5) C1B(0.5)
 H1BA(0.5) H1BB(0.5) C3B(0.5) H3BA(0.5) H3BB(0.5) Br9A(0.5) Br9B(0.5) Br10(0.5)
 Br8B(0.5) Br8A(0.5) Br1(0.5) Na1(0.5) Na2(0.5)
4.a Secondary CH2 refined with riding coordinates:
 C9B(H9BA,H9BB), C10(H10C,H10D), C10(H10A,H10B), C11B(H11A,H11B), C5B(H5BA,
 H5BB), C6(H6BC,H6BD), C6(H6AA,H6AB), C7A(H7AA,H7AB), C1A(H1AA,H1AB), C2(H2AA,
 H2AB), C2(H2BC,H2BD), C3A(H3AA,H3AB), C11A(H11C,H11D), C9A(H9AA,H9AB),
 C7B(H7BA,H7BB), C5A(H5AA,H5AB), C1B(H1BA,H1BB), C3B(H3BA,H3BB)
4.b Idealised Me refined as rotating group:
 C12(H12D,H12E,H12F), C12(H12A,H12B,H12C), C8(H8AA,H8AB,H8AC), C8(H8BD,H8BE,
 H8BF), C4(H4BD,H4BE,H4BF), C4(H4AA,H4AB,H4AC)
4.c Boron cage BH refined with riding coordinates:
 B2(H2), B6(H6), B5(H5), B4(H4), B3(H3)
;
_shelx_shelxl_version_number 2014/7
_olex2_submission_special_instructions 'No special instructions were received'

loop_
_space_group_symop_operation_xyz
'x, y, z'
'-y, x-y, z'
'-x+y, -x, z'
'-x, -y, -z'
'y, -x+y, -z'
'x-y, x, -z'

loop_
_atom_site_label
_atom_site_type_symbol
_atom_site_fract_x
_atom_site_fract_y
_atom_site_fract_z
_atom_site_U_iso_or_equiv
_atom_site_adp_type
_atom_site_occupancy
_atom_site_site_symmetry_order
_atom_site_calc_flag
_atom_site_refinement_flags_posn
_atom_site_refinement_flags_adp
_atom_site_refinement_flags_occupancy
_atom_site_disorder_assembly
_atom_site_disorder_group
Br11 Br 0.37416(7) 0.17871(6) 0.09857(11) 0.0870(5) Uani 1 1 d . . . . .
Br7 Br 0.37424(7) 0.17866(6) 0.40118(11) 0.0872(5) Uani 1 1 d . . . . .
Br12 Br 0.22402(7) 0.18273(7) 0.25014(15) 0.1121(6) Uani 1 1 d . . . . .
N1 N 0.5663(5) 0.4721(4) 0.2497(6) 0.056(2) Uani 1 1 d . . . . .
C9B C 0.6144(10) 0.4609(11) 0.3123(17) 0.052(5) Uani 0.5 1 d . U P A 2
H9BA H 0.6078 0.4160 0.2871 0.062 Uiso 0.5 1 calc R . P A 2
H9BB H 0.6606 0.4963 0.2869 0.062 Uiso 0.5 1 calc R . P A 2
C10 C 0.6231(7) 0.4590(9) 0.4163(12) 0.113(5) Uani 1 1 d . . . . .
H10C H 0.5752 0.4312 0.4427 0.136 Uiso 0.5 1 calc R . P A 2
H10D H 0.6387 0.5070 0.4387 0.136 Uiso 0.5 1 calc R . P A 2
H10A H 0.6688 0.4775 0.3824 0.136 Uiso 0.5 1 calc R . P A 1
H10B H 0.5964 0.4095 0.3966 0.136 Uiso 0.5 1 calc R . P A 1
C11B C 0.6614(13) 0.4387(12) 0.4819(19) 0.070(7) Uani 0.5 1 d . . P A 2
H11A H 0.6444 0.3899 0.4621 0.084 Uiso 0.5 1 calc R . P A 2
H11B H 0.7091 0.4649 0.4539 0.084 Uiso 0.5 1 calc R . P A 2
C12 C 0.6715(12) 0.4393(10) 0.5911(14) 0.181(9) Uani 1 1 d . . . . .
H12D H 0.6822 0.4843 0.6195 0.271 Uiso 0.5 1 calc GR . P A 2
H12E H 0.7100 0.4312 0.6055 0.271 Uiso 0.5 1 calc GR . P A 2
H12F H 0.6292 0.4027 0.6237 0.271 Uiso 0.5 1 calc GR . P A 2
H12A H 0.7005 0.4272 0.5488 0.271 Uiso 0.5 1 calc GR . P A 1
H12B H 0.6387 0.3988 0.6316 0.271 Uiso 0.5 1 calc GR . P A 1
H12C H 0.7008 0.4772 0.6384 0.271 Uiso 0.5 1 calc GR . P A 1
C5B C 0.5961(11) 0.4884(11) 0.1354(19) 0.063(6) Uani 0.5 1 d . U P A 2
H5BA H 0.5581 0.4850 0.0915 0.075 Uiso 0.5 1 calc R . P A 2
H5BB H 0.6323 0.5379 0.1358 0.075 Uiso 0.5 1 calc R . P A 2
C6 C 0.6226(7) 0.4569(9) 0.0829(11) 0.128(6) Uani 1 1 d . . . . .
H6BC H 0.5922 0.4070 0.0980 0.153 Uiso 0.5 1 calc R . P A 2
H6BD H 0.6673 0.4704 0.1173 0.153 Uiso 0.5 1 calc R . P A 2
H6AA H 0.5740 0.4270 0.0606 0.153 Uiso 0.5 1 calc R . P A 1
H6AB H 0.6355 0.5041 0.0597 0.153 Uiso 0.5 1 calc R . P A 1
C7A C 0.6592(13) 0.4384(13) 0.0179(19) 0.069(6) Uani 0.5 1 d . U P A 1
H7AA H 0.6414 0.3889 0.0338 0.083 Uiso 0.5 1 calc R . P A 1
H7AB H 0.7068 0.4632 0.0461 0.083 Uiso 0.5 1 calc R . P A 1
C8 C 0.6687(13) 0.4429(10) -0.0927(14) 0.179(9) Uani 1 1 d . . . . .
H8AA H 0.6244 0.4122 -0.1269 0.268 Uiso 0.5 1 calc GR . P A 1
H8AB H 0.7025 0.4289 -0.1115 0.268 Uiso 0.5 1 calc GR . P A 1
H8AC H 0.6857 0.4906 -0.1154 0.268 Uiso 0.5 1 calc GR . P A 1
H8BD H 0.7143 0.4559 -0.0639 0.268 Uiso 0.5 1 calc GR . P A 2
H8BE H 0.6744 0.4661 -0.1598 0.268 Uiso 0.5 1 calc GR . P A 2
H8BF H 0.6422 0.3926 -0.1028 0.268 Uiso 0.5 1 calc GR . P A 2
C1A C 0.5653(13) 0.5387(12) 0.214(2) 0.073(7) Uani 0.5 1 d . U P A 1
H1AA H 0.6150 0.5742 0.2097 0.087 Uiso 0.5 1 calc R . P A 1
H1AB H 0.5492 0.5284 0.1410 0.087 Uiso 0.5 1 calc R . P A 1
C2 C 0.5357(9) 0.5734(7) 0.2500(16) 0.136(6) Uani 1 1 d . . . . .
H2AA H 0.5139 0.5488 0.3155 0.163 Uiso 0.5 1 calc R . P A 1
H2AB H 0.4968 0.5602 0.2011 0.163 Uiso 0.5 1 calc R . P A 1
H2BC H 0.5006 0.5675 0.3023 0.163 Uiso 0.5 1 calc R . P A 2
H2BD H 0.5094 0.5451 0.1895 0.163 Uiso 0.5 1 calc R . P A 2
C3A C 0.5681(19) 0.6515(17) 0.211(3) 0.108(11) Uani 0.5 1 d . U P A 2
H3AA H 0.6165 0.6789 0.2362 0.129 Uiso 0.5 1 calc R . P A 2
H3AB H 0.5687 0.6527 0.1344 0.129 Uiso 0.5 1 calc R . P A 2
C4 C 0.5296(11) 0.6810(10) 0.249(2) 0.194(9) Uani 1 1 d . . . . .
H4BD H 0.5114 0.6950 0.1900 0.292 Uiso 0.5 1 calc GR . P A 2
H4BE H 0.5594 0.7216 0.2913 0.292 Uiso 0.5 1 calc GR . P A 2
H4BF H 0.4910 0.6469 0.2912 0.292 Uiso 0.5 1 calc GR . P A 2
H4AA H 0.4806 0.6559 0.2686 0.292 Uiso 0.5 1 calc GR . P A 1
H4AB H 0.5335 0.6877 0.1732 0.292 Uiso 0.5 1 calc GR . P A 1
H4AC H 0.5528 0.7261 0.2836 0.292 Uiso 0.5 1 calc GR . P A 1
B1 B 0.4852(6) 0.4040(5) 0.2498(9) 0.047(3) Uani 1 1 d . . . . .
B2 B 0.4710(6) 0.3143(6) 0.2487(9) 0.054(3) Uani 1 1 d . . . . .
H2 H 0.5145 0.3027 0.2469 0.065 Uiso 1 1 calc R . . . .
B6 B 0.4484(6) 0.3475(6) 0.1363(9) 0.054(3) Uani 1 1 d . . . . .
H6 H 0.4774 0.3561 0.0613 0.064 Uiso 1 1 calc R . . . .
B5 B 0.4178(6) 0.4055(7) 0.1814(11) 0.069(4) Uani 1 1 d . . . . .
H5 H 0.4278 0.4529 0.1367 0.083 Uiso 1 1 calc R . . . .
B4 B 0.4164(7) 0.4052(7) 0.3207(11) 0.071(4) Uani 1 1 d . . . . .
H4 H 0.4244 0.4515 0.3666 0.086 Uiso 1 1 calc R . . . .
B3 B 0.4487(6) 0.3486(6) 0.3658(9) 0.055(3) Uani 1 1 d . . . . .
H3 H 0.4778 0.3582 0.4409 0.066 Uiso 1 1 calc R . . . .
B8 B 0.3593(7) 0.3182(7) 0.3623(11) 0.066(4) Uani 1 1 d . . . . .
B9 B 0.3365(7) 0.3509(7) 0.2485(14) 0.086(5) Uani 1 1 d . . . . .
B10 B 0.3579(6) 0.3185(7) 0.1362(11) 0.064(4) Uani 1 1 d . . . . .
B11 B 0.3906(6) 0.2629(6) 0.1822(10) 0.058(3) Uani 1 1 d . . . . .
B7 B 0.3924(6) 0.2637(7) 0.3210(9) 0.056(3) Uani 1 1 d . . . . .
B12 B 0.3203(7) 0.2623(7) 0.2487(11) 0.069(4) Uani 1 1 d . . . . .
C11A C 0.6373(11) 0.4587(11) 0.5301(19) 0.057(5) Uani 0.5 1 d . U P A 1
H11C H 0.6563 0.5079 0.5496 0.069 Uiso 0.5 1 calc R . P A 1
H11D H 0.5902 0.4344 0.5604 0.069 Uiso 0.5 1 calc R . P A 1
C9A C 0.5937(13) 0.4873(11) 0.368(2) 0.069(6) Uani 0.5 1 d . . P A 1
H9AA H 0.6263 0.5378 0.3716 0.082 Uiso 0.5 1 calc R . P A 1
H9AB H 0.5532 0.4784 0.4107 0.082 Uiso 0.5 1 calc R . P A 1
C7B C 0.6374(13) 0.4605(13) -0.032(2) 0.070(6) Uani 0.5 1 d . U P A 2
H7BA H 0.5905 0.4387 -0.0628 0.083 Uiso 0.5 1 calc R . P A 2
H7BB H 0.6581 0.5105 -0.0469 0.083 Uiso 0.5 1 calc R . P A 2
C5A C 0.6180(11) 0.4599(12) 0.1926(19) 0.067(6) Uani 0.5 1 d . U P A 1
H5AA H 0.6642 0.4964 0.2165 0.081 Uiso 0.5 1 calc R . P A 1
H5AB H 0.6118 0.4155 0.2194 0.081 Uiso 0.5 1 calc R . P A 1
C1B C 0.5667(13) 0.5397(12) 0.291(2) 0.074(7) Uani 0.5 1 d . U P A 2
H1BA H 0.5493 0.5286 0.3631 0.089 Uiso 0.5 1 calc R . P A 2
H1BB H 0.6163 0.5753 0.2963 0.089 Uiso 0.5 1 calc R . P A 2
C3B C 0.5574(15) 0.6468(13) 0.276(3) 0.078(8) Uani 0.5 1 d . U P A 1
H3BA H 0.5594 0.6492 0.3525 0.093 Uiso 0.5 1 calc R . P A 1
H3BB H 0.6060 0.6741 0.2515 0.093 Uiso 0.5 1 calc R . P A 1
Br9A Br 0.2581(4) 0.3700(4) 0.2221(4) 0.0881(17) Uani 0.5 1 d . . P B 1
Br9B Br 0.2605(4) 0.3723(4) 0.2779(4) 0.0881(17) Uani 0.5 1 d . . P B 2
Br10 Br 0.2977(8) 0.2991(9) 0.0224(7) 0.093(3) Uani 0.5 1 d . . P C 2
Br8B Br 0.3101(5) 0.2986(6) 0.5134(6) 0.0846(19) Uani 0.5 1 d . . P D 2
Br8A Br 0.2963(6) 0.2983(7) 0.4763(6) 0.092(2) Uani 0.5 1 d . . P B 1
Br1 Br 0.3089(8) 0.2977(8) -0.0131(7) 0.089(2) Uani 0.5 1 d . . P C 1
Na1 Na 0.1209(7) 0.2404(10) 0.4197(19) 0.262(13) Uani 0.5 1 d . . P . .
Na2 Na 0.2389(9) 0.1186(10) -0.0816(18) 0.239(11) Uani 0.5 1 d . . P . .

loop_
_atom_site_aniso_label
_atom_site_aniso_U_11
_atom_site_aniso_U_22
_atom_site_aniso_U_33
_atom_site_aniso_U_23
_atom_site_aniso_U_13
_atom_site_aniso_U_12
Br11 0.0853(9) 0.0647(8) 0.1139(11) -0.0312(7) -0.0092(8) 0.0396(7)
Br7 0.0827(9) 0.0679(8) 0.1147(11) 0.0314(7) 0.0109(8) 0.0404(7)
Br12 0.0600(8) 0.0676(8) 0.2030(17) 0.0016(10) 0.0021(9) 0.0276(6)
N1 0.077(6) 0.046(5) 0.047(5) -0.003(4) -0.002(4) 0.033(4)
C9B 0.061(9) 0.050(8) 0.047(9) 0.009(7) -0.007(7) 0.030(7)
C10 0.059(8) 0.120(13) 0.103(13) 0.037(10) -0.010(8) 0.001(8)
C11B 0.087(17) 0.081(17) 0.063(16) -0.023(13) 0.001(14) 0.058(15)
C12 0.21(2) 0.161(18) 0.123(15) 0.039(14) -0.067(16) 0.060(17)
C5B 0.063(9) 0.049(9) 0.069(10) -0.012(8) 0.011(8) 0.023(7)
C6 0.049(8) 0.190(17) 0.081(11) -0.044(11) 0.002(7) 0.012(9)
C7A 0.071(10) 0.074(10) 0.059(10) 0.008(8) 0.007(8) 0.034(8)
C8 0.22(2) 0.154(17) 0.114(14) -0.031(13) 0.053(15) 0.053(16)
C1A 0.075(10) 0.055(9) 0.069(10) 0.003(8) 0.000(8) 0.018(7)
C2 0.152(14) 0.072(9) 0.225(18) 0.019(11) 0.040(13) 0.088(10)
C3A 0.121(14) 0.092(13) 0.120(14) -0.002(9) 0.002(9) 0.060(10)
C4 0.158(19) 0.100(13) 0.34(3) -0.031(18) -0.03(2) 0.074(14)
B1 0.052(6) 0.043(6) 0.050(7) 0.006(5) 0.000(6) 0.028(5)
B2 0.052(7) 0.056(7) 0.064(8) -0.013(6) -0.006(6) 0.035(6)
B6 0.052(7) 0.054(7) 0.058(8) -0.008(6) -0.004(6) 0.029(6)
B5 0.053(7) 0.055(8) 0.099(11) 0.015(7) 0.012(7) 0.027(6)
B4 0.066(8) 0.054(8) 0.103(11) 0.004(8) 0.008(8) 0.036(7)
B3 0.055(7) 0.055(7) 0.058(8) -0.023(6) -0.009(6) 0.030(6)
B8 0.070(8) 0.062(8) 0.075(9) 0.002(7) 0.023(7) 0.038(7)
B9 0.065(8) 0.054(8) 0.160(15) -0.012(9) -0.013(9) 0.046(7)
B10 0.057(7) 0.063(8) 0.084(9) -0.012(7) -0.024(7) 0.039(6)
B11 0.064(7) 0.047(7) 0.071(8) -0.022(6) -0.002(7) 0.034(6)
B7 0.056(7) 0.075(8) 0.058(8) 0.021(7) 0.010(6) 0.050(7)
B12 0.058(8) 0.064(8) 0.092(10) 0.003(8) -0.006(7) 0.035(7)
C11A 0.060(9) 0.058(9) 0.057(10) -0.002(8) 0.004(8) 0.032(7)
C9A 0.079(16) 0.042(12) 0.090(18) -0.011(13) -0.022(15) 0.034(12)
C7B 0.072(10) 0.074(10) 0.066(11) -0.004(8) 0.010(8) 0.039(8)
C5A 0.065(9) 0.069(9) 0.075(10) -0.004(8) 0.008(8) 0.038(8)
C1B 0.076(10) 0.061(10) 0.079(11) 0.006(8) 0.012(8) 0.030(8)
C3B 0.092(11) 0.066(10) 0.092(12) 0.000(8) 0.006(9) 0.052(8)
Br9A 0.071(2) 0.084(3) 0.137(5) 0.003(4) -0.004(4) 0.059(2)
Br9B 0.071(2) 0.082(2) 0.136(5) -0.022(4) -0.016(4) 0.0577(18)
Br10 0.097(5) 0.103(3) 0.077(5) -0.008(5) -0.042(4) 0.049(4)
Br8B 0.078(3) 0.087(3) 0.067(4) -0.006(3) 0.019(3) 0.025(2)
Br8A 0.091(5) 0.112(3) 0.074(5) 0.003(4) 0.037(4) 0.050(3)
Br1 0.085(3) 0.093(3) 0.074(5) 0.006(4) -0.025(4) 0.033(2)
Na1 0.080(9) 0.224(17) 0.41(3) -0.239(19) 0.026(12) 0.022(10)
Na2 0.162(13) 0.234(18) 0.39(3) -0.234(19) -0.188(16) 0.150(14)

loop_
_atom_type_symbol
_atom_type_description
_atom_type_scat_dispersion_real
_atom_type_scat_dispersion_imag
_atom_type_scat_source
C C 0.0033 0.0016 'International Tables Vol C Tables 4.2.6.8 and 6.1.1.4'
H H 0.0000 0.0000 'International Tables Vol C Tables 4.2.6.8 and 6.1.1.4'
B B 0.0013 0.0007 'International Tables Vol C Tables 4.2.6.8 and 6.1.1.4'
Br Br -0.2901 2.4595 'International Tables Vol C Tables 4.2.6.8 and 6.1.1.4'
N N 0.0061 0.0033 'International Tables Vol C Tables 4.2.6.8 and 6.1.1.4'
Na Na 0.0362 0.0249 'International Tables Vol C Tables 4.2.6.8 and 6.1.1.4'

loop_
_geom_angle_atom_site_label_1
_geom_angle_atom_site_label_2
_geom_angle_atom_site_label_3
_geom_angle
_geom_angle_site_symmetry_1
_geom_angle_site_symmetry_3
B11 Br11 Na2 115.3(4) . .
B7 Br7 Na1 115.3(4) . 5_556
C9B N1 C5B 107.0(14) . .
C9B N1 B1 113.3(10) . .
C9B N1 C1B 108.9(14) . .
C5B N1 B1 110.3(10) . .
C5B N1 C1B 106.8(13) . .
C1A N1 B1 109.7(11) . .
C1A N1 C9A 105.1(13) . .
C9A N1 B1 108.2(11) . .
C5A N1 C1A 113.9(14) . .
C5A N1 B1 114.4(10) . .
C5A N1 C9A 104.8(14) . .
C1B N1 B1 110.4(11) . .
N1 C9B H9BA 104.0 . .
N1 C9B H9BB 104.0 . .
H9BA C9B H9BB 105.5 . .
C10 C9B N1 133(2) . .
C10 C9B H9BA 104.0 . .
C10 C9B H9BB 104.0 . .
C9B C10 H10C 103.3 . .
C9B C10 H10D 103.3 . .
C9B C10 C11B 135(2) . .
H10C C10 H10D 105.2 . .
H10A C10 H10B 105.8 . .
C11B C10 H10C 103.3 . .
C11B C10 H10D 103.3 . .
C11A C10 H10A 104.8 . .
C11A C10 H10B 104.8 . .
C9A C10 H10A 104.8 . .
C9A C10 H10B 104.8 . .
C9A C10 C11A 130(2) . .
C10 C11B H11A 103.6 . .
C10 C11B H11B 103.6 . .
H11A C11B H11B 105.3 . .
C12 C11B C10 134(2) . .
C12 C11B H11A 103.6 . .
C12 C11B H11B 103.6 . .
C11B C12 H12D 109.5 . .
C11B C12 H12E 109.5 . .
C11B C12 H12F 109.5 . .
H12D C12 H12E 109.5 . .
H12D C12 H12F 109.5 . .
H12E C12 H12F 109.5 . .
H12A C12 H12B 109.5 . .
H12A C12 H12C 109.5 . .
H12B C12 H12C 109.5 . .
C11A C12 H12A 109.5 . .
C11A C12 H12B 109.5 . .
C11A C12 H12C 109.5 . .
N1 C5B H5BA 105.4 . .
N1 C5B H5BB 105.4 . .
H5BA C5B H5BB 106.0 . .
C6 C5B N1 127(2) . .
C6 C5B H5BA 105.4 . .
C6 C5B H5BB 105.4 . .
C5B C6 H6BC 105.2 . .
C5B C6 H6BD 105.2 . .
C5B C6 C7B 128(2) . .
H6BC C6 H6BD 105.9 . .
H6AA C6 H6AB 105.4 . .
C7A C6 H6AA 103.8 . .
C7A C6 H6AB 103.8 . .
C7A C6 C5A 134(2) . .
C7B C6 H6BC 105.2 . .
C7B C6 H6BD 105.2 . .
C5A C6 H6AA 103.8 . .
C5A C6 H6AB 103.8 . .
C6 C7A H7AA 104.1 . .
C6 C7A H7AB 104.1 . .
C6 C7A C8 133(2) . .
H7AA C7A H7AB 105.5 . .
C8 C7A H7AA 104.1 . .
C8 C7A H7AB 104.1 . .
C7A C8 H8AA 108.9 . .
C7A C8 H8AB 109.7 . .
C7A C8 H8AC 110.0 . .
H8AA C8 H8AB 109.9 . .
H8AA C8 H8AC 109.5 . .
H8AB C8 H8AC 109.0 . .
H8BD C8 H8BE 109.5 . .
H8BD C8 H8BF 109.5 . .
H8BE C8 H8BF 109.5 . .
C7B C8 H8BD 109.5 . .
C7B C8 H8BE 109.5 . .
C7B C8 H8BF 109.5 . .
N1 C1A H1AA 103.6 . .
N1 C1A H1AB 103.6 . .
H1AA C1A H1AB 105.3 . .
C2 C1A N1 134(2) . .
C2 C1A H1AA 103.6 . .
C2 C1A H1AB 103.6 . .
C1A C2 H2AA 102.8 . .
C1A C2 H2AB 102.8 . .
C1A C2 C3B 137(2) . .
H2AA C2 H2AB 105.0 . .
H2BC C2 H2BD 105.7 . .
C3A C2 H2BC 104.7 . .
C3A C2 H2BD 104.7 . .
C1B C2 H2BC 104.7 . .
C1B C2 H2BD 104.7 . .
C1B C2 C3A 130(2) . .
C3B C2 H2AA 102.8 . .
C3B C2 H2AB 102.8 . .
C2 C3A H3AA 109.5 . .
C2 C3A H3AB 109.5 . .
H3AA C3A H3AB 108.1 . .
C4 C3A C2 111(3) . .
C4 C3A H3AA 109.5 . .
C4 C3A H3AB 109.5 . .
C3A C4 H4BD 109.5 . .
C3A C4 H4BE 109.4 . .
C3A C4 H4BF 109.5 . .
H4BD C4 H4BE 109.5 . .
H4BD C4 H4BF 109.5 . .
H4BE C4 H4BF 109.5 . .
H4AA C4 H4AB 109.5 . .
H4AA C4 H4AC 109.5 . .
H4AB C4 H4AC 109.5 . .
C3B C4 H4AA 109.5 . .
C3B C4 H4AB 109.5 . .
C3B C4 H4AC 109.5 . .
N1 B1 B2 119.8(7) . .
N1 B1 B6 122.0(8) . .
N1 B1 B5 121.8(8) . .
N1 B1 B4 121.9(8) . .
N1 B1 B3 121.3(8) . .
B6 B1 B2 58.5(6) . .
B6 B1 B3 106.6(7) . .
B5 B1 B2 109.2(8) . .
B5 B1 B6 61.4(7) . .
B5 B1 B4 60.6(7) . .
B5 B1 B3 108.8(8) . .
B4 B1 B2 109.4(8) . .
B4 B1 B6 108.8(8) . .
B4 B1 B3 60.4(6) . .
B3 B1 B2 60.3(6) . .
B1 B2 H2 123.1 . .
B1 B2 B3 59.3(6) . .
B6 B2 B1 59.9(6) . .
B6 B2 H2 121.9 . .
B6 B2 B3 106.9(8) . .
B3 B2 H2 123.3 . .
B11 B2 B1 105.7(8) . .
B11 B2 H2 123.2 . .
B11 B2 B6 59.1(7) . .
B11 B2 B3 105.1(8) . .
B11 B2 B7 59.6(7) . .
B7 B2 B1 105.0(7) . .
B7 B2 H2 123.4 . .
B7 B2 B6 106.7(8) . .
B7 B2 B3 57.6(6) . .
B1 B6 H6 123.1 . .
B1 B6 B5 57.2(6) . .
B2 B6 B1 61.7(6) . .
B2 B6 H6 120.1 . .
B2 B6 B5 108.4(9) . .
B5 B6 H6 122.5 . .
B10 B6 B1 106.6(8) . .
B10 B6 B2 110.3(9) . .
B10 B6 H6 120.8 . .
B10 B6 B5 60.2(7) . .
B11 B6 B1 107.7(8) . .
B11 B6 B2 60.0(6) . .
B11 B6 H6 121.2 . .
B11 B6 B5 108.5(8) . .
B11 B6 B10 61.7(7) . .
B1 B5 B6 61.4(7) . .
B1 B5 H5 120.3 . .
B1 B5 B4 60.8(7) . .
B1 B5 B9 109.0(10) . .
B1 B5 B10 108.7(9) . .
B6 B5 H5 122.2 . .
B4 B5 B6 109.0(9) . .
B4 B5 H5 120.6 . .
B4 B5 B9 60.9(8) . .
B4 B5 B10 108.3(9) . .
B9 B5 B6 106.1(9) . .
B9 B5 H5 122.4 . .
B10 B5 B6 58.6(7) . .
B10 B5 H5 122.4 . .
B10 B5 B9 58.8(8) . .
B1 B4 H4 122.4 . .
B1 B4 B3 61.2(6) . .
B1 B4 B9 106.8(10) . .
B5 B4 B1 58.6(7) . .
B5 B4 H4 121.9 . .
B5 B4 B3 107.8(9) . .
B5 B4 B9 60.3(8) . .
B3 B4 H4 122.1 . .
B8 B4 B1 106.6(8) . .
B8 B4 B5 107.7(10) . .
B8 B4 H4 122.6 . .
B8 B4 B3 58.0(7) . .
B8 B4 B9 60.3(8) . .
B9 B4 H4 122.0 . .
B9 B4 B3 107.0(8) . .
B1 B3 B2 60.3(6) . .
B1 B3 H3 123.2 . .
B2 B3 H3 121.7 . .
B4 B3 B1 58.4(6) . .
B4 B3 B2 107.8(9) . .
B4 B3 H3 121.9 . .
B8 B3 B1 105.9(8) . .
B8 B3 B2 107.8(8) . .
B8 B3 B4 59.8(7) . .
B8 B3 H3 122.1 . .
B8 B3 B7 61.1(7) . .
B7 B3 B1 107.1(8) . .
B7 B3 B2 59.3(6) . .
B7 B3 B4 108.8(8) . .
B7 B3 H3 121.3 . .
B4 B8 B9 60.9(7) . .
B4 B8 B7 109.7(9) . .
B4 B8 B12 109.7(9) . .
B4 B8 Br8B 120.1(9) . .
B4 B8 Br8A 121.4(9) . .
B3 B8 B4 62.2(7) . .
B3 B8 B9 110.9(9) . .
B3 B8 B7 59.7(7) . .
B3 B8 B12 110.0(8) . .
B3 B8 Br8B 114.8(9) . .
B3 B8 Br8A 128.9(9) . .
B9 B8 B12 59.9(7) . .
B9 B8 Br8B 126.0(8) . .
B9 B8 Br8A 112.8(9) . .
B7 B8 B9 109.1(9) . .
B7 B8 B12 61.1(7) . .
B7 B8 Br8B 118.0(8) . .
B7 B8 Br8A 124.8(9) . .
B12 B8 Br8B 123.9(8) . .
B12 B8 Br8A 114.0(9) . .
B5 B9 B4 58.8(8) . .
B5 B9 B12 108.4(9) . .
B5 B9 Br9A 117.2(9) . .
B5 B9 Br9B 127.3(8) . .
B4 B9 Br9A 127.2(8) . .
B4 B9 Br9B 113.9(8) . .
B8 B9 B5 105.4(9) . .
B8 B9 B4 58.8(8) . .
B8 B9 B12 60.5(7) . .
B8 B9 Br9A 131.6(10) . .
B8 B9 Br9B 112.5(10) . .
B10 B9 B5 60.5(8) . .
B10 B9 B4 108.0(9) . .
B10 B9 B8 107.7(8) . .
B10 B9 B12 60.6(7) . .
B10 B9 Br9A 112.6(9) . .
B10 B9 Br9B 132.5(10) . .
B12 B9 B4 108.4(9) . .
B12 B9 Br9A 120.3(9) . .
B12 B9 Br9B 121.5(9) . .
B6 B10 B5 61.2(7) . .
B6 B10 B11 58.8(6) . .
B6 B10 B12 107.3(8) . .
B6 B10 Br10 129.1(10) . .
B6 B10 Br1 116.2(9) . .
B5 B10 B11 107.0(8) . .
B5 B10 B12 108.8(9) . .
B5 B10 Br10 123.6(10) . .
B5 B10 Br1 122.8(9) . .
B9 B10 B6 109.7(9) . .
B9 B10 B5 60.7(7) . .
B9 B10 B11 107.0(9) . .
B9 B10 B12 60.8(8) . .
B9 B10 Br10 114.6(9) . .
B9 B10 Br1 127.0(8) . .
B11 B10 Br10 125.2(9) . .
B11 B10 Br1 118.6(9) . .
B12 B10 B11 58.5(7) . .
B12 B10 Br10 115.4(9) . .
B12 B10 Br1 123.6(9) . .
B2 B11 Br11 120.4(7) . .
B2 B11 B10 109.4(8) . .
B6 B11 Br11 120.5(7) . .
B6 B11 B2 60.9(7) . .
B6 B11 B10 59.5(7) . .
B6 B11 B7 108.8(8) . .
B6 B11 B12 109.7(8) . .
B10 B11 Br11 120.5(8) . .
B7 B11 Br11 122.1(8) . .
B7 B11 B2 60.4(7) . .
B7 B11 B10 109.3(8) . .
B12 B11 Br11 119.7(8) . .
B12 B11 B2 111.8(8) . .
B12 B11 B10 60.6(7) . .
B12 B11 B7 62.3(7) . .
B2 B7 Br7 121.9(7) . .
B2 B7 B12 108.6(8) . .
B3 B7 Br7 122.9(7) . .
B3 B7 B2 63.1(7) . .
B3 B7 B8 59.2(7) . .
B3 B7 B11 109.7(8) . .
B3 B7 B12 109.2(8) . .
B8 B7 Br7 122.1(8) . .
B8 B7 B2 109.3(8) . .
B8 B7 B12 60.6(7) . .
B11 B7 Br7 120.6(8) . .
B11 B7 B2 59.9(7) . .
B11 B7 B8 106.8(8) . .
B11 B7 B12 58.8(7) . .
B12 B7 Br7 118.7(8) . .
B8 B12 Br12 122.2(8) . .
B8 B12 B7 58.3(7) . .
B9 B12 Br12 120.5(8) . .
B9 B12 B8 59.6(8) . .
B9 B12 B7 106.5(9) . .
B10 B12 Br12 122.8(8) . .
B10 B12 B8 105.4(9) . .
B10 B12 B9 58.6(8) . .
B10 B12 B7 107.0(9) . .
B11 B12 Br12 124.5(8) . .
B11 B12 B8 105.2(9) . .
B11 B12 B9 107.2(9) . .
B11 B12 B10 60.9(7) . .
B11 B12 B7 59.0(7) . .
B7 B12 Br12 123.6(8) . .
C10 C11A H11C 102.6 . .
C10 C11A H11D 102.6 . .
C12 C11A C10 138(2) . .
C12 C11A H11C 102.6 . .
C12 C11A H11D 102.6 . .
H11C C11A H11D 104.9 . .
N1 C9A H9AA 105.8 . .
N1 C9A H9AB 105.8 . .
C10 C9A N1 126(2) . .
C10 C9A H9AA 105.8 . .
C10 C9A H9AB 105.8 . .
H9AA C9A H9AB 106.2 . .
C6 C7B H7BA 102.5 . .
C6 C7B H7BB 102.5 . .
C8 C7B C6 138(3) . .
C8 C7B H7BA 102.5 . .
C8 C7B H7BB 102.5 . .
H7BA C7B H7BB 104.9 . .
N1 C5A H5AA 106.0 . .
N1 C5A H5AB 106.0 . .
C6 C5A N1 125(2) . .
C6 C5A H5AA 106.0 . .
C6 C5A H5AB 106.0 . .
H5AA C5A H5AB 106.3 . .
N1 C1B H1BA 104.9 . .
N1 C1B H1BB 104.9 . .
C2 C1B N1 129(2) . .
C2 C1B H1BA 104.9 . .
C2 C1B H1BB 104.9 . .
H1BA C1B H1BB 105.8 . .
C2 C3B H3BA 105.2 . .
C2 C3B H3BB 105.2 . .
C4 C3B C2 128(2) . .
C4 C3B H3BA 105.2 . .
C4 C3B H3BB 105.2 . .
H3BA C3B H3BB 105.9 . .
B9 Br9A Na2 113.6(6) . 6
B9 Br9B Na1 113.3(6) . .
B10 Br10 Na2 116.8(7) . 6
B8 Br8A Na1 118.4(6) . .
Br7 Na1 Br9B 77.4(3) 6_556 .
Br7 Na1 Br8A 65.2(3) 6_556 .
Br11 Na2 Br9A 77.2(3) . 5
Br11 Na2 Br10 64.6(4) . 5

loop_
_geom_bond_atom_site_label_1
_geom_bond_atom_site_label_2
_geom_bond_distance
_geom_bond_site_symmetry_2
Br11 B11 1.990(10) .
Br11 Na2 3.425(13) .
Br7 B7 1.973(11) .
Br7 Na1 3.395(12) 5_556
Br12 B12 1.948(13) .
N1 C9B 1.43(2) .
N1 C5B 1.55(2) .
N1 C1A 1.53(3) .
N1 B1 1.650(13) .
N1 C9A 1.57(3) .
N1 C5A 1.47(2) .
N1 C1B 1.56(3) .
C9B H9BA 0.9700 .
C9B H9BB 0.9700 .
C9B C10 1.33(2) .
C10 H10C 0.9700 .
C10 H10D 0.9700 .
C10 H10A 0.9700 .
C10 H10B 0.9700 .
C10 C11B 1.40(3) .
C10 C11A 1.47(3) .
C10 C9A 1.25(2) .
C11B H11A 0.9700 .
C11B H11B 0.9700 .
C11B C12 1.39(2) .
C12 H12D 0.9600 .
C12 H12E 0.9600 .
C12 H12F 0.9600 .
C12 H12A 0.9600 .
C12 H12B 0.9600 .
C12 H12C 0.9600 .
C12 C11A 1.28(2) .
C5B H5BA 0.9700 .
C5B H5BB 0.9700 .
C5B C6 1.28(2) .
C6 H6BC 0.9700 .
C6 H6BD 0.9700 .
C6 H6AA 0.9700 .
C6 H6AB 0.9700 .
C6 C7A 1.34(3) .
C6 C7B 1.47(3) .
C6 C5A 1.39(3) .
C7A H7AA 0.9700 .
C7A H7AB 0.9700 .
C7A C8 1.41(2) .
C8 H8AA 0.9600 .
C8 H8AB 0.9601 .
C8 H8AC 0.9600 .
C8 H8BD 0.9600 .
C8 H8BE 0.9600 .
C8 H8BF 0.9600 .
C8 C7B 1.21(2) .
C1A H1AA 0.9700 .
C1A H1AB 0.9700 .
C1A C2 1.30(3) .
C2 H2AA 0.9700 .
C2 H2AB 0.9700 .
C2 H2BC 0.9700 .
C2 H2BD 0.9700 .
C2 C3A 1.56(3) .
C2 C1B 1.33(3) .
C2 C3B 1.46(3) .
C3A H3AA 0.9700 .
C3A H3AB 0.9700 .
C3A C4 1.37(4) .
C4 H4BD 0.9600 .
C4 H4BE 0.9600 .
C4 H4BF 0.9600 .
C4 H4AA 0.9600 .
C4 H4AB 0.9600 .
C4 H4AC 0.9600 .
C4 C3B 1.22(3) .
B1 B2 1.827(15) .
B1 B6 1.795(15) .
B1 B5 1.720(16) .
B1 B4 1.759(16) .
B1 B3 1.808(16) .
B2 H2 1.1000 .
B2 B6 1.769(16) .
B2 B3 1.827(16) .
B2 B11 1.753(16) .
B2 B7 1.762(16) .
B6 H6 1.1000 .
B6 B5 1.795(16) .
B6 B10 1.750(16) .
B6 B11 1.737(17) .
B5 H5 1.1000 .
B5 B4 1.754(19) .
B5 B9 1.782(19) .
B5 B10 1.778(17) .
B4 H4 1.1000 .
B4 B3 1.796(16) .
B4 B8 1.754(18) .
B4 B9 1.792(19) .
B3 H3 1.1000 .
B3 B8 1.721(17) .
B3 B7 1.730(17) .
B8 B9 1.78(2) .
B8 B7 1.754(16) .
B8 B12 1.796(19) .
B8 Br8B 2.121(15) .
B8 Br8A 1.883(16) .
B9 B10 1.75(2) .
B9 B12 1.786(17) .
B9 Br9A 1.984(14) .
B9 Br9B 1.972(14) .
B10 B11 1.787(16) .
B10 B12 1.783(19) .
B10 Br10 1.846(18) .
B10 Br1 2.098(17) .
B11 B7 1.747(17) .
B11 B12 1.744(17) .
B7 B12 1.805(16) .
C11A H11C 0.9700 .
C11A H11D 0.9700 .
C9A H9AA 0.9700 .
C9A H9AB 0.9700 .
C7B H7BA 0.9700 .
C7B H7BB 0.9700 .
C5A H5AA 0.9700 .
C5A H5AB 0.9700 .
C1B H1BA 0.9700 .
C1B H1BB 0.9700 .
C3B H3BA 0.9700 .
C3B H3BB 0.9700 .
Br9A Na2 3.433(19) 6
Br9B Na1 3.46(2) .
Br10 Na2 3.50(2) 6
Br8A Na1 3.457(18) .
Na1 Br7 3.396(12) 6_556
Na2 Br9A 3.433(19) 5
Na2 Br10 3.50(2) 5

loop_
_geom_torsion_atom_site_label_1
_geom_torsion_atom_site_label_2
_geom_torsion_atom_site_label_3
_geom_torsion_atom_site_label_4
_geom_torsion
_geom_torsion_site_symmetry_4
Br11 B11 B7 Br7 -2.3(12) .
Br11 B11 B7 B2 109.3(9) .
Br11 B11 B7 B3 149.6(7) .
Br11 B11 B7 B8 -147.8(8) .
Br11 B11 B7 B12 -109.4(10) .
Br11 B11 B12 Br12 1.3(14) .
Br11 B11 B12 B8 150.0(8) .
Br11 B11 B12 B9 -147.7(9) .
Br11 B11 B12 B10 -110.5(9) .
Br11 B11 B12 B7 113.1(9) .
Br7 B7 B12 Br12 2.8(13) .
Br7 B7 B12 B8 112.7(9) .
Br7 B7 B12 B9 149.2(9) .
Br7 B7 B12 B10 -149.3(7) .
Br7 B7 B12 B11 -110.3(9) .
N1 C9B C10 C11B 169(2) .
N1 C5B C6 C7B 165.7(18) .
N1 C1A C2 C3B 130(3) .
N1 B1 B2 B6 -111.4(9) .
N1 B1 B2 B3 111.3(9) .
N1 B1 B2 B11 -150.1(8) .
N1 B1 B2 B7 147.8(8) .
N1 B1 B6 B2 107.8(9) .
N1 B1 B6 B5 -111.6(9) .
N1 B1 B6 B10 -147.6(8) .
N1 B1 B6 B11 147.5(8) .
N1 B1 B5 B6 111.8(10) .
N1 B1 B5 B4 -111.3(10) .
N1 B1 B5 B9 -149.9(9) .
N1 B1 B5 B10 147.7(9) .
N1 B1 B4 B5 111.2(10) .
N1 B1 B4 B3 -110.5(9) .
N1 B1 B4 B8 -147.8(9) .
N1 B1 B4 B9 149.0(9) .
N1 B1 B3 B2 -108.9(9) .
N1 B1 B3 B4 111.4(10) .
N1 B1 B3 B8 149.4(8) .
N1 B1 B3 B7 -146.7(8) .
C9B N1 C5B C6 43(2) .
C9B N1 B1 B2 -37.4(15) .
C9B N1 B1 B6 -106.8(13) .
C9B N1 B1 B5 179.3(13) .
C9B N1 B1 B4 106.4(14) .
C9B N1 B1 B3 34.0(15) .
C9B N1 C1B C2 173(2) .
C9B C10 C11B C12 178(2) .
C5B N1 C9B C10 165(2) .
C5B N1 B1 B2 82.4(12) .
C5B N1 B1 B6 13.0(13) .
C5B N1 B1 B5 -60.9(14) .
C5B N1 B1 B4 -133.7(13) .
C5B N1 B1 B3 153.8(11) .
C5B N1 C1B C2 58(3) .
C5B C6 C7B C8 169(3) .
C7A C6 C5A N1 -170.7(19) .
C1A N1 B1 B2 161.3(13) .
C1A N1 B1 B6 91.9(14) .
C1A N1 B1 B5 18.0(16) .
C1A N1 B1 B4 -54.8(15) .
C1A N1 B1 B3 -127.3(13) .
C1A N1 C9A C10 -156(2) .
C1A N1 C5A C6 -53(2) .
C1A C2 C3B C4 131(4) .
C3A C2 C1B N1 -121(3) .
B1 N1 C9B C10 -74(3) .
B1 N1 C5B C6 -80(2) .
B1 N1 C1A C2 60(3) .
B1 N1 C9A C10 87(2) .
B1 N1 C5A C6 74(2) .
B1 N1 C1B C2 -62(3) .
B1 B2 B6 B5 -34.2(7) .
B1 B2 B6 B10 -98.4(9) .
B1 B2 B6 B11 -135.4(8) .
B1 B2 B3 B4 35.4(8) .
B1 B2 B3 B8 98.5(9) .
B1 B2 B3 B7 137.1(8) .
B1 B2 B11 Br11 149.4(7) .
B1 B2 B11 B6 39.1(7) .
B1 B2 B11 B10 3.3(11) .
B1 B2 B11 B7 -98.5(8) .
B1 B2 B11 B12 -61.9(11) .
B1 B2 B7 Br7 -151.0(8) .
B1 B2 B7 B3 -37.3(7) .
B1 B2 B7 B8 0.9(11) .
B1 B2 B7 B11 99.6(8) .
B1 B2 B7 B12 65.3(10) .
B1 B6 B5 B4 -39.1(8) .
B1 B6 B5 B9 -103.3(10) .
B1 B6 B5 B10 -139.4(9) .
B1 B6 B10 B5 34.8(8) .
B1 B6 B10 B9 -3.1(11) .
B1 B6 B10 B11 -101.6(8) .
B1 B6 B10 B12 -67.5(10) .
B1 B6 B10 Br10 146.3(11) .
B1 B6 B10 Br1 149.5(8) .
B1 B6 B11 Br11 -150.6(7) .
B1 B6 B11 B2 -40.5(7) .
B1 B6 B11 B10 99.7(9) .
B1 B6 B11 B7 -2.2(10) .
B1 B6 B11 B12 64.2(11) .
B1 B5 B4 B3 -37.8(8) .
B1 B5 B4 B8 -99.0(9) .
B1 B5 B4 B9 -137.6(8) .
B1 B5 B9 B4 38.5(8) .
B1 B5 B9 B8 1.1(12) .
B1 B5 B9 B10 -100.8(10) .
B1 B5 B9 B12 -62.3(13) .
B1 B5 B9 Br9A 157.4(9) .
B1 B5 B9 Br9B 136.2(11) .
B1 B5 B10 B6 -37.0(8) .
B1 B5 B10 B9 101.4(10) .
B1 B5 B10 B11 1.1(12) .
B1 B5 B10 B12 62.8(11) .
B1 B5 B10 Br10 -157.0(9) .
B1 B5 B10 Br1 -141.2(9) .
B1 B4 B3 B2 -36.2(8) .
B1 B4 B3 B8 -136.8(9) .
B1 B4 B3 B7 -99.0(9) .
B1 B4 B8 B3 38.7(8) .
B1 B4 B8 B9 -100.2(10) .
B1 B4 B8 B7 1.2(13) .
B1 B4 B8 B12 -64.2(11) .
B1 B4 B8 Br8B 142.7(9) .
B1 B4 B8 Br8A 159.4(9) .
B1 B4 B9 B5 -37.0(8) .
B1 B4 B9 B8 99.9(9) .
B1 B4 B9 B10 -0.3(12) .
B1 B4 B9 B12 63.9(12) .
B1 B4 B9 Br9A -139.1(11) .
B1 B4 B9 Br9B -157.4(9) .
B1 B3 B8 B4 -37.3(8) .
B1 B3 B8 B9 0.6(11) .
B1 B3 B8 B7 101.1(8) .
B1 B3 B8 B12 65.1(10) .
B1 B3 B8 Br8B -149.7(7) .
B1 B3 B8 Br8A -146.6(10) .
B1 B3 B7 Br7 150.5(7) .
B1 B3 B7 B2 38.2(7) .
B1 B3 B7 B8 -99.0(9) .
B1 B3 B7 B11 -0.7(10) .
B1 B3 B7 B12 -63.4(10) .
B2 B1 B6 B5 140.6(9) .
B2 B1 B6 B10 104.6(9) .
B2 B1 B6 B11 39.7(7) .
B2 B1 B5 B6 -34.9(8) .
B2 B1 B5 B4 102.0(9) .
B2 B1 B5 B9 63.4(11) .
B2 B1 B5 B10 1.0(11) .
B2 B1 B4 B5 -101.6(9) .
B2 B1 B4 B3 36.6(8) .
B2 B1 B4 B8 -0.7(12) .
B2 B1 B4 B9 -63.9(10) .
B2 B1 B3 B4 -139.7(9) .
B2 B1 B3 B8 -101.7(8) .
B2 B1 B3 B7 -37.8(7) .
B2 B6 B5 B1 36.0(8) .
B2 B6 B5 B4 -3.1(11) .
B2 B6 B5 B9 -67.2(11) .
B2 B6 B5 B10 -103.4(9) .
B2 B6 B10 B5 100.1(9) .
B2 B6 B10 B9 62.2(10) .
B2 B6 B10 B11 -36.3(8) .
B2 B6 B10 B12 -2.2(11) .
B2 B6 B10 Br10 -148.4(11) .
B2 B6 B10 Br1 -145.2(9) .
B2 B6 B11 Br11 -110.1(9) .
B2 B6 B11 B10 140.2(9) .
B2 B6 B11 B7 38.3(7) .
B2 B6 B11 B12 104.7(9) .
B2 B3 B8 B4 -100.6(9) .
B2 B3 B8 B9 -62.7(10) .
B2 B3 B8 B7 37.8(7) .
B2 B3 B8 B12 1.8(11) .
B2 B3 B8 Br8B 147.0(8) .
B2 B3 B8 Br8A 150.1(10) .
B2 B3 B7 Br7 112.2(8) .
B2 B3 B7 B8 -137.2(9) .
B2 B3 B7 B11 -38.9(8) .
B2 B3 B7 B12 -101.6(9) .
B2 B11 B7 Br7 -111.6(8) .
B2 B11 B7 B3 40.3(8) .
B2 B11 B7 B8 102.9(9) .
B2 B11 B7 B12 141.4(9) .
B2 B11 B12 Br12 -147.6(8) .
B2 B11 B12 B8 1.2(12) .
B2 B11 B12 B9 63.5(12) .
B2 B11 B12 B10 100.6(9) .
B2 B11 B12 B7 -35.8(9) .
B2 B7 B12 Br12 147.9(8) .
B2 B7 B12 B8 -102.2(10) .
B2 B7 B12 B9 -65.7(12) .
B2 B7 B12 B10 -4.3(12) .
B2 B7 B12 B11 34.7(8) .
B6 B1 B2 B3 -137.3(8) .
B6 B1 B2 B11 -38.8(8) .
B6 B1 B2 B7 -100.8(8) .
B6 B1 B5 B4 136.9(9) .
B6 B1 B5 B9 98.3(10) .
B6 B1 B5 B10 35.9(8) .
B6 B1 B4 B5 -39.3(8) .
B6 B1 B4 B3 98.9(8) .
B6 B1 B4 B8 61.6(11) .
B6 B1 B4 B9 -1.6(11) .
B6 B1 B3 B2 37.1(7) .
B6 B1 B3 B4 -102.6(9) .
B6 B1 B3 B8 -64.7(9) .
B6 B1 B3 B7 -0.7(10) .
B6 B2 B3 B1 -37.8(7) .
B6 B2 B3 B4 -2.4(10) .
B6 B2 B3 B8 60.7(10) .
B6 B2 B3 B7 99.3(8) .
B6 B2 B11 Br11 110.3(9) .
B6 B2 B11 B10 -35.8(8) .
B6 B2 B11 B7 -137.6(8) .
B6 B2 B11 B12 -101.1(9) .
B6 B2 B7 Br7 146.6(8) .
B6 B2 B7 B3 -99.8(8) .
B6 B2 B7 B8 -61.6(11) .
B6 B2 B7 B11 37.1(7) .
B6 B2 B7 B12 2.9(11) .
B6 B5 B4 B1 39.4(8) .
B6 B5 B4 B3 1.6(12) .
B6 B5 B4 B8 -59.6(11) .
B6 B5 B4 B9 -98.2(9) .
B6 B5 B9 B4 103.2(10) .
B6 B5 B9 B8 65.8(11) .
B6 B5 B9 B10 -36.1(8) .
B6 B5 B9 B12 2.3(13) .
B6 B5 B9 Br9A -138.0(9) .
B6 B5 B9 Br9B -159.1(10) .
B6 B5 B10 B9 138.5(10) .
B6 B5 B10 B11 38.1(8) .
B6 B5 B10 B12 99.9(9) .
B6 B5 B10 Br10 -119.9(12) .
B6 B5 B10 Br1 -104.2(11) .
B6 B10 B11 Br11 -109.6(9) .
B6 B10 B11 B2 36.4(8) .
B6 B10 B11 B7 100.9(9) .
B6 B10 B11 B12 141.2(9) .
B6 B10 B12 Br12 -148.5(8) .
B6 B10 B12 B8 64.8(10) .
B6 B10 B12 B9 103.3(9) .
B6 B10 B12 B11 -34.2(8) .
B6 B10 B12 B7 3.9(11) .
B6 B10 Br10 Na2 178.7(9) 6
B6 B11 B7 Br7 -150.1(7) .
B6 B11 B7 B2 -38.5(8) .
B6 B11 B7 B3 1.8(11) .
B6 B11 B7 B8 64.5(11) .
B6 B11 B7 B12 102.9(9) .
B6 B11 B12 Br12 146.8(8) .
B6 B11 B12 B8 -64.5(11) .
B6 B11 B12 B9 -2.2(12) .
B6 B11 B12 B10 35.0(8) .
B6 B11 B12 B7 -101.4(9) .
B5 B1 B2 B6 36.1(8) .
B5 B1 B2 B3 -101.2(9) .
B5 B1 B2 B11 -2.6(11) .
B5 B1 B2 B7 -64.7(10) .
B5 B1 B6 B2 -140.6(9) .
B5 B1 B6 B10 -36.1(8) .
B5 B1 B6 B11 -100.9(9) .
B5 B1 B4 B3 138.2(9) .
B5 B1 B4 B8 100.9(10) .
B5 B1 B4 B9 37.7(8) .
B5 B1 B3 B2 101.9(9) .
B5 B1 B3 B4 -37.8(8) .
B5 B1 B3 B8 0.1(10) .
B5 B1 B3 B7 64.1(10) .
B5 B6 B10 B9 -37.9(9) .
B5 B6 B10 B11 -136.4(9) .
B5 B6 B10 B12 -102.3(10) .
B5 B6 B10 Br10 111.5(13) .
B5 B6 B10 Br1 114.7(10) .
B5 B6 B11 Br11 148.9(8) .
B5 B6 B11 B2 -101.0(9) .
B5 B6 B11 B10 39.1(8) .
B5 B6 B11 B7 -62.7(11) .
B5 B6 B11 B12 3.7(12) .
B5 B4 B3 B1 36.7(8) .
B5 B4 B3 B2 0.5(11) .
B5 B4 B3 B8 -100.1(10) .
B5 B4 B3 B7 -62.3(11) .
B5 B4 B8 B3 100.3(9) .
B5 B4 B8 B9 -38.6(8) .
B5 B4 B8 B7 62.8(12) .
B5 B4 B8 B12 -2.5(12) .
B5 B4 B8 Br8B -155.7(8) .
B5 B4 B8 Br8A -139.0(9) .
B5 B4 B9 B8 136.8(9) .
B5 B4 B9 B10 36.7(9) .
B5 B4 B9 B12 100.8(11) .
B5 B4 B9 Br9A -102.2(13) .
B5 B4 B9 Br9B -120.5(10) .
B5 B9 B10 B6 38.1(9) .
B5 B9 B10 B11 100.3(9) .
B5 B9 B10 B12 137.4(9) .
B5 B9 B10 Br10 -116.2(11) .
B5 B9 B10 Br1 -110.8(12) .
B5 B9 B12 Br12 -150.6(9) .
B5 B9 B12 B8 97.6(11) .
B5 B9 B12 B10 -38.4(9) .
B5 B9 B12 B11 -0.2(13) .
B5 B9 B12 B7 61.7(13) .
B5 B10 B11 Br11 -148.9(8) .
B5 B10 B11 B2 -2.8(12) .
B5 B10 B11 B6 -39.2(8) .
B5 B10 B11 B7 61.7(11) .
B5 B10 B11 B12 101.9(10) .
B5 B10 B12 Br12 146.8(8) .
B5 B10 B12 B8 0.2(11) .
B5 B10 B12 B9 38.6(9) .
B5 B10 B12 B11 -98.9(9) .
B5 B10 B12 B7 -60.8(11) .
B5 B10 Br10 Na2 -103.2(11) 6
B4 B1 B2 B6 100.7(9) .
B4 B1 B2 B3 -36.6(8) .
B4 B1 B2 B11 61.9(10) .
B4 B1 B2 B7 -0.1(11) .
B4 B1 B6 B2 -101.7(8) .
B4 B1 B6 B5 39.0(8) .
B4 B1 B6 B10 2.9(10) .
B4 B1 B6 B11 -62.0(10) .
B4 B1 B5 B6 -136.9(9) .
B4 B1 B5 B9 -38.5(8) .
B4 B1 B5 B10 -101.0(10) .
B4 B1 B3 B2 139.7(9) .
B4 B1 B3 B8 37.9(8) .
B4 B1 B3 B7 101.9(9) .
B4 B5 B9 B8 -37.4(8) .
B4 B5 B9 B10 -139.3(9) .
B4 B5 B9 B12 -100.8(10) .
B4 B5 B9 Br9A 118.9(10) .
B4 B5 B9 Br9B 97.7(12) .
B4 B5 B10 B6 -101.6(10) .
B4 B5 B10 B9 36.9(8) .
B4 B5 B10 B11 -63.4(11) .
B4 B5 B10 B12 -1.7(11) .
B4 B5 B10 Br10 138.5(10) .
B4 B5 B10 Br1 154.3(9) .
B4 B3 B8 B9 37.9(9) .
B4 B3 B8 B7 138.4(9) .
B4 B3 B8 B12 102.4(10) .
B4 B3 B8 Br8B -112.4(9) .
B4 B3 B8 Br8A -109.3(12) .
B4 B3 B7 Br7 -147.8(8) .
B4 B3 B7 B2 99.9(9) .
B4 B3 B7 B8 -37.3(8) .
B4 B3 B7 B11 61.0(10) .
B4 B3 B7 B12 -1.7(11) .
B4 B8 B9 B5 37.4(8) .
B4 B8 B9 B10 100.7(10) .
B4 B8 B9 B12 140.2(10) .
B4 B8 B9 Br9A -114.0(12) .
B4 B8 B9 Br9B -105.2(9) .
B4 B8 B7 Br7 150.5(9) .
B4 B8 B7 B2 -1.3(13) .
B4 B8 B7 B3 38.6(9) .
B4 B8 B7 B11 -64.7(12) .
B4 B8 B7 B12 -102.3(10) .
B4 B8 B12 Br12 -145.5(8) .
B4 B8 B12 B9 -36.5(9) .
B4 B8 B12 B10 1.5(11) .
B4 B8 B12 B11 64.8(11) .
B4 B8 B12 B7 102.1(9) .
B4 B8 Br8A Na1 101.1(11) .
B4 B9 B10 B6 2.2(12) .
B4 B9 B10 B5 -35.9(8) .
B4 B9 B10 B11 64.4(11) .
B4 B9 B10 B12 101.5(10) .
B4 B9 B10 Br10 -152.1(10) .
B4 B9 B10 Br1 -146.7(10) .
B4 B9 B12 Br12 147.1(9) .
B4 B9 B12 B8 35.3(9) .
B4 B9 B12 B10 -100.7(11) .
B4 B9 B12 B11 -62.5(13) .
B4 B9 B12 B7 -0.6(13) .
B3 B1 B2 B6 137.3(8) .
B3 B1 B2 B11 98.6(9) .
B3 B1 B2 B7 36.5(7) .
B3 B1 B6 B2 -37.9(7) .
B3 B1 B6 B5 102.7(9) .
B3 B1 B6 B10 66.7(9) .
B3 B1 B6 B11 1.8(10) .
B3 B1 B5 B6 -99.1(8) .
B3 B1 B5 B4 37.8(8) .
B3 B1 B5 B9 -0.8(11) .
B3 B1 B5 B10 -63.3(10) .
B3 B1 B4 B5 -138.2(9) .
B3 B1 B4 B8 -37.3(8) .
B3 B1 B4 B9 -100.5(9) .
B3 B2 B6 B1 37.5(7) .
B3 B2 B6 B5 3.3(10) .
B3 B2 B6 B10 -60.8(10) .
B3 B2 B6 B11 -97.8(8) .
B3 B2 B11 Br11 -148.8(8) .
B3 B2 B11 B6 100.9(8) .
B3 B2 B11 B10 65.1(10) .
B3 B2 B11 B7 -36.7(7) .
B3 B2 B11 B12 -0.1(11) .
B3 B2 B7 Br7 -113.7(10) .
B3 B2 B7 B8 38.2(8) .
B3 B2 B7 B11 136.9(8) .
B3 B2 B7 B12 102.6(9) .
B3 B4 B8 B9 -138.9(9) .
B3 B4 B8 B7 -37.5(9) .
B3 B4 B8 B12 -102.9(9) .
B3 B4 B8 Br8B 104.0(10) .
B3 B4 B8 Br8A 120.7(11) .
B3 B4 B9 B5 -101.2(10) .
B3 B4 B9 B8 35.6(8) .
B3 B4 B9 B10 -64.5(12) .
B3 B4 B9 B12 -0.4(13) .
B3 B4 B9 Br9A 156.6(10) .
B3 B4 B9 Br9B 138.3(9) .
B3 B8 B9 B5 -1.1(12) .
B3 B8 B9 B4 -38.5(9) .
B3 B8 B9 B10 62.3(11) .
B3 B8 B9 B12 101.7(9) .
B3 B8 B9 Br9A -152.5(10) .
B3 B8 B9 Br9B -143.7(8) .
B3 B8 B7 Br7 111.9(10) .
B3 B8 B7 B2 -39.9(9) .
B3 B8 B7 B11 -103.3(9) .
B3 B8 B7 B12 -140.8(9) .
B3 B8 B12 Br12 147.8(8) .
B3 B8 B12 B9 -103.2(10) .
B3 B8 B12 B10 -65.2(10) .
B3 B8 B12 B11 -1.8(12) .
B3 B8 B12 B7 35.5(8) .
B3 B8 Br8A Na1 179.0(9) .
B3 B7 B12 Br12 -145.0(8) .
B3 B7 B12 B8 -35.1(8) .
B3 B7 B12 B9 1.4(12) .
B3 B7 B12 B10 62.9(11) .
B3 B7 B12 B11 101.9(9) .
B8 B4 B3 B1 136.8(9) .
B8 B4 B3 B2 100.6(9) .
B8 B4 B3 B7 37.9(8) .
B8 B4 B9 B5 -136.8(9) .
B8 B4 B9 B10 -100.2(9) .
B8 B4 B9 B12 -36.0(9) .
B8 B4 B9 Br9A 121.0(14) .
B8 B4 B9 Br9B 102.7(11) .
B8 B3 B7 Br7 -110.5(9) .
B8 B3 B7 B2 137.2(9) .
B8 B3 B7 B11 98.3(9) .
B8 B3 B7 B12 35.6(9) .
B8 B9 B10 B6 -59.9(11) .
B8 B9 B10 B5 -98.0(10) .
B8 B9 B10 B11 2.3(12) .
B8 B9 B10 B12 39.4(8) .
B8 B9 B10 Br10 145.8(10) .
B8 B9 B10 Br1 151.2(10) .
B8 B9 B12 Br12 111.8(10) .
B8 B9 B12 B10 -136.0(9) .
B8 B9 B12 B11 -97.8(10) .
B8 B9 B12 B7 -35.9(8) .
B8 B7 B12 Br12 -109.9(11) .
B8 B7 B12 B9 36.5(9) .
B8 B7 B12 B10 97.9(9) .
B8 B7 B12 B11 136.9(9) .
B9 B5 B4 B1 137.6(8) .
B9 B5 B4 B3 99.8(9) .
B9 B5 B4 B8 38.6(8) .
B9 B5 B10 B6 -138.5(10) .
B9 B5 B10 B11 -100.3(10) .
B9 B5 B10 B12 -38.6(9) .
B9 B5 B10 Br10 101.6(11) .
B9 B5 B10 Br1 117.4(10) .
B9 B4 B3 B1 100.2(10) .
B9 B4 B3 B2 64.0(11) .
B9 B4 B3 B8 -36.6(9) .
B9 B4 B3 B7 1.3(12) .
B9 B4 B8 B3 138.9(9) .
B9 B4 B8 B7 101.5(10) .
B9 B4 B8 B12 36.1(9) .
B9 B4 B8 Br8B -117.1(10) .
B9 B4 B8 Br8A -100.4(11) .
B9 B8 B7 Br7 -144.5(8) .
B9 B8 B7 B2 63.7(11) .
B9 B8 B7 B3 103.6(10) .
B9 B8 B7 B11 0.3(12) .
B9 B8 B7 B12 -37.2(9) .
B9 B8 B12 Br12 -109.0(10) .
B9 B8 B12 B10 38.0(8) .
B9 B8 B12 B11 101.3(10) .
B9 B8 B12 B7 138.6(9) .
B9 B8 Br8A Na1 32.3(11) .
B9 B10 B11 Br11 147.3(8) .
B9 B10 B11 B2 -66.6(11) .
B9 B10 B11 B6 -103.0(9) .
B9 B10 B11 B7 -2.1(12) .
B9 B10 B11 B12 38.1(9) .
B9 B10 B12 Br12 108.3(10) .
B9 B10 B12 B8 -38.4(8) .
B9 B10 B12 B11 -137.4(9) .
B9 B10 B12 B7 -99.3(10) .
B9 B10 Br10 Na2 -33.2(13) 6
B10 B6 B5 B1 139.4(9) .
B10 B6 B5 B4 100.3(10) .
B10 B6 B5 B9 36.2(9) .
B10 B6 B11 Br11 109.7(10) .
B10 B6 B11 B2 -140.2(9) .
B10 B6 B11 B7 -101.9(9) .
B10 B6 B11 B12 -35.5(9) .
B10 B5 B4 B1 101.6(9) .
B10 B5 B4 B3 63.8(11) .
B10 B5 B4 B8 2.6(11) .
B10 B5 B4 B9 -36.0(8) .
B10 B5 B9 B4 139.3(9) .
B10 B5 B9 B8 101.9(9) .
B10 B5 B9 B12 38.4(9) .
B10 B5 B9 Br9A -101.8(11) .
B10 B5 B9 Br9B -123.0(13) .
B10 B9 B12 Br12 -112.2(10) .
B10 B9 B12 B8 136.0(9) .
B10 B9 B12 B11 38.2(9) .
B10 B9 B12 B7 100.1(9) .
B10 B11 B7 Br7 146.6(7) .
B10 B11 B7 B2 -101.8(9) .
B10 B11 B7 B3 -61.5(11) .
B10 B11 B7 B8 1.1(12) .
B10 B11 B7 B12 39.5(9) .
B10 B11 B12 Br12 111.8(10) .
B10 B11 B12 B8 -99.5(9) .
B10 B11 B12 B9 -37.2(9) .
B10 B11 B12 B7 -136.5(9) .
B11 B2 B6 B1 135.4(8) .
B11 B2 B6 B5 101.2(9) .
B11 B2 B6 B10 37.0(8) .
B11 B2 B3 B1 -99.5(8) .
B11 B2 B3 B4 -64.1(10) .
B11 B2 B3 B8 -1.0(11) .
B11 B2 B3 B7 37.6(7) .
B11 B2 B7 Br7 109.4(10) .
B11 B2 B7 B3 -136.9(8) .
B11 B2 B7 B8 -98.7(9) .
B11 B2 B7 B12 -34.3(8) .
B11 B6 B5 B1 99.6(9) .
B11 B6 B5 B4 60.5(11) .
B11 B6 B5 B9 -3.7(12) .
B11 B6 B5 B10 -39.8(8) .
B11 B6 B10 B5 136.4(9) .
B11 B6 B10 B9 98.5(9) .
B11 B6 B10 B12 34.0(8) .
B11 B6 B10 Br10 -112.1(12) .
B11 B6 B10 Br1 -109.0(10) .
B11 B10 B12 Br12 -114.3(10) .
B11 B10 B12 B8 99.0(9) .
B11 B10 B12 B9 137.4(9) .
B11 B10 B12 B7 38.1(8) .
B11 B10 Br10 Na2 102.7(11) 6
B11 B7 B12 Br12 113.1(10) .
B11 B7 B12 B8 -136.9(9) .
B11 B7 B12 B9 -100.5(10) .
B11 B7 B12 B10 -39.0(8) .
B7 B2 B6 B1 98.0(8) .
B7 B2 B6 B5 63.8(10) .
B7 B2 B6 B10 -0.4(11) .
B7 B2 B6 B11 -37.4(8) .
B7 B2 B3 B1 -137.1(8) .
B7 B2 B3 B4 -101.7(9) .
B7 B2 B3 B8 -38.6(8) .
B7 B2 B11 Br11 -112.1(9) .
B7 B2 B11 B6 137.6(8) .
B7 B2 B11 B10 101.8(9) .
B7 B2 B11 B12 36.5(8) .
B7 B3 B8 B4 -138.4(9) .
B7 B3 B8 B9 -100.5(9) .
B7 B3 B8 B12 -36.1(8) .
B7 B3 B8 Br8B 109.2(9) .
B7 B3 B8 Br8A 112.2(12) .
B7 B8 B9 B5 -65.0(11) .
B7 B8 B9 B4 -102.4(10) .
B7 B8 B9 B10 -1.7(12) .
B7 B8 B9 B12 37.8(9) .
B7 B8 B9 Br9A 143.6(10) .
B7 B8 B9 Br9B 152.4(8) .
B7 B8 B12 Br12 112.4(9) .
B7 B8 B12 B9 -138.6(9) .
B7 B8 B12 B10 -100.7(9) .
B7 B8 B12 B11 -37.3(8) .
B7 B8 Br8A Na1 -104.2(11) .
B7 B11 B12 Br12 -111.8(10) .
B7 B11 B12 B8 37.0(8) .
B7 B11 B12 B9 99.3(10) .
B7 B11 B12 B10 136.5(9) .
B12 B8 B9 B5 -102.8(10) .
B12 B8 B9 B4 -140.2(10) .
B12 B8 B9 B10 -39.4(8) .
B12 B8 B9 Br9A 105.8(12) .
B12 B8 B9 Br9B 114.6(9) .
B12 B8 B7 Br7 -107.3(10) .
B12 B8 B7 B2 100.9(9) .
B12 B8 B7 B3 140.8(9) .
B12 B8 B7 B11 37.6(8) .
B12 B8 Br8A Na1 -33.7(11) .
B12 B9 B10 B6 -99.3(9) .
B12 B9 B10 B5 -137.4(9) .
B12 B9 B10 B11 -37.1(8) .
B12 B9 B10 Br10 106.4(11) .
B12 B9 B10 Br1 111.8(12) .
B12 B10 B11 Br11 109.2(10) .
B12 B10 B11 B2 -104.7(9) .
B12 B10 B11 B6 -141.2(9) .
B12 B10 B11 B7 -40.3(9) .
B12 B10 Br10 Na2 34.7(12) 6
B12 B11 B7 Br7 107.0(9) .
B12 B11 B7 B2 -141.4(9) .
B12 B11 B7 B3 -101.0(9) .
B12 B11 B7 B8 -38.4(8) .
C11A C10 C9A N1 -166.3(17) .
C9A N1 C1A C2 -56(3) .
C9A N1 B1 B2 -84.5(12) .
C9A N1 B1 B6 -153.8(11) .
C9A N1 B1 B5 132.2(12) .
C9A N1 B1 B4 59.4(13) .
C9A N1 B1 B3 -13.1(13) .
C9A N1 C5A C6 -167.9(19) .
C9A C10 C11A C12 -172(3) .
C5A N1 C1A C2 -170(3) .
C5A N1 B1 B2 31.9(15) .
C5A N1 B1 B6 -37.5(15) .
C5A N1 B1 B5 -111.4(14) .
C5A N1 B1 B4 175.8(13) .
C5A N1 B1 B3 103.3(14) .
C5A N1 C9A C10 -36(3) .
C5A C6 C7A C8 -172(2) .
C1B N1 C9B C10 50(3) .
C1B N1 C5B C6 160(2) .
C1B N1 B1 B2 -159.9(13) .
C1B N1 B1 B6 130.8(13) .
C1B N1 B1 B5 56.8(15) .
C1B N1 B1 B4 -16.0(16) .
C1B N1 B1 B3 -88.4(14) .
C1B C2 C3A C4 -135(3) .
Br9A B9 B10 B6 147.5(8) .
Br9A B9 B10 B5 109.4(10) .
Br9A B9 B10 B11 -150.2(8) .
Br9A B9 B10 B12 -113.2(10) .
Br9A B9 B10 Br1 -1.3(15) .
Br9A B9 B12 Br12 -11.8(16) .
Br9A B9 B12 B8 -123.6(12) .
Br9A B9 B12 B10 100.4(12) .
Br9A B9 B12 B11 138.6(10) .
Br9A B9 B12 B7 -159.5(10) .
Br9B B9 B10 B6 153.4(10) .
Br9B B9 B10 B5 115.3(13) .
Br9B B9 B10 B11 -144.4(10) .
Br9B B9 B10 B12 -107.3(13) .
Br9B B9 B10 Br10 -0.9(17) .
Br9B B9 B12 Br12 12.2(16) .
Br9B B9 B12 B8 -99.6(12) .
Br9B B9 B12 B10 124.4(12) .
Br9B B9 B12 B11 162.6(10) .
Br9B B9 B12 B7 -135.5(10) .
Br10 B10 B11 Br11 8.7(15) .
Br10 B10 B11 B2 154.8(10) .
Br10 B10 B11 B6 118.4(12) .
Br10 B10 B11 B7 -140.7(10) .
Br10 B10 B11 B12 -100.5(12) .
Br10 B10 B12 Br12 3.0(13) .
Br10 B10 B12 B8 -143.7(9) .
Br10 B10 B12 B9 -105.3(10) .
Br10 B10 B12 B11 117.3(10) .
Br10 B10 B12 B7 155.4(9) .
Br8B B8 B9 B5 145.1(10) .
Br8B B8 B9 B4 107.8(11) .
Br8B B8 B9 B10 -151.5(9) .
Br8B B8 B9 B12 -112.1(11) .
Br8B B8 B9 Br9B 2.6(13) .
Br8B B8 B7 Br7 8.1(13) .
Br8B B8 B7 B2 -143.7(8) .
Br8B B8 B7 B3 -103.8(10) .
Br8B B8 B7 B11 152.9(8) .
Br8B B8 B7 B12 115.3(10) .
Br8B B8 B12 Br12 6.4(13) .
Br8B B8 B12 B9 115.4(11) .
Br8B B8 B12 B10 153.4(8) .
Br8B B8 B12 B11 -143.3(9) .
Br8B B8 B12 B7 -106.0(10) .
Br8A B8 B9 B5 151.7(9) .
Br8A B8 B9 B4 114.4(10) .
Br8A B8 B9 B10 -144.9(9) .
Br8A B8 B9 B12 -105.5(10) .
Br8A B8 B9 Br9A 0.4(15) .
Br8A B8 B7 Br7 -6.7(15) .
Br8A B8 B7 B2 -158.6(9) .
Br8A B8 B7 B3 -118.6(12) .
Br8A B8 B7 B11 138.1(10) .
Br8A B8 B7 B12 100.5(11) .
Br8A B8 B12 Br12 -5.6(13) .
Br8A B8 B12 B9 103.4(10) .
Br8A B8 B12 B10 141.4(8) .
Br8A B8 B12 B11 -155.2(8) .
Br8A B8 B12 B7 -117.9(10) .
Br1 B10 B11 Br11 -4.7(13) .
Br1 B10 B11 B2 141.4(9) .
Br1 B10 B11 B6 104.9(10) .
Br1 B10 B11 B7 -154.1(9) .
Br1 B10 B11 B12 -113.9(10) .
Br1 B10 B12 Br12 -8.9(14) .
Br1 B10 B12 B8 -155.6(9) .
Br1 B10 B12 B9 -117.1(11) .
Br1 B10 B12 B11 105.4(10) .
Br1 B10 B12 B7 143.5(9) .

loop_
_smtbx_masks_void_nr
_smtbx_masks_void_average_x
_smtbx_masks_void_average_y
_smtbx_masks_void_average_z
_smtbx_masks_void_volume
_smtbx_masks_void_count_electrons
1 0.000 0.000 -0.534 515.4 89.6
2 0.333 0.667 0.747 32.1 0.0
3 0.667 0.333 0.253 32.1 0.0
